data_2227311
loop_
_publ_author_name
'Aree, Thammarat'
'Antia, Bassey S.'
'Ekpa, Okon D.'
'Kittakoop, Prasat'

_publ_section_title
;
 Paraherquamide E
;
_journal_coeditor_code CI5149
_journal_issue 9
_journal_name_full 'Acta Crystallographica Section E'
_journal_page_first o2227
_journal_paper_doi 10.1107/S1600536810030795
_journal_volume 66
_journal_year 2010
_chemical_formula_iupac 'C28 H35 N3 O4'
_chemical_formula_moiety 'C28 H35 N3 O4'
_chemical_formula_sum 'C28 H35 N3 O4'
_chemical_formula_weight 477.59
_chemical_melting_point ?
_chemical_name_common
;
(1'<i>R</i>,5'a<i>S</i>,7'<i>R</i>,8'a<i>S</i>,9'a<i>R</i>)-2',3',8'a,9'-
tetrahydro-1'-hydroxy-1',4,4,8',8',11'-hexamethyl-14-
deoxyspiro[4<i>H</i>,8<i>H</i>-1,4-dioxepino[2,3-<i>g</i>]indole-
8,7'(8'<i>H</i>)-[5<i>H</i>,6<i>H</i>-
5a,9a](iminomethano)[1<i>H</i>]cyclopent[<i>f</i>]indolizine]-
9,10'(10<i>H</i>)-dione
;
_chemical_name_systematic 'Paraherquamide E'
_space_group_IT_number 19
_symmetry_cell_setting orthorhombic
_symmetry_space_group_name_Hall 'P 2ac 2ab'
_symmetry_space_group_name_H-M 'P 21 21 21'
_atom_sites_solution_hydrogens geom
_atom_sites_solution_primary direct
_atom_sites_solution_secondary difmap
_audit_creation_method SHELXL-97
_cell_angle_alpha 90.00
_cell_angle_beta 90.00
_cell_angle_gamma 90.00
_cell_formula_units_Z 4
_cell_length_a 6.5069(2)
_cell_length_b 16.0351(8)
_cell_length_c 23.9713(11)
_cell_measurement_reflns_used 1372
_cell_measurement_temperature 298(2)
_cell_measurement_theta_max 19.70
_cell_measurement_theta_min 2.54
_cell_volume 2501.14(19)
_computing_cell_refinement 'SAINT (Bruker, 2005)'
_computing_data_collection 'APEX2 (Bruker, 2005)'
_computing_data_reduction 'SAINT (Bruker, 2005)'
_computing_molecular_graphics 'Mercury (Macrae <i>et al.</i> 2006)'
_computing_publication_material 'SHELXTL (Sheldrick, 2008)'
_computing_structure_refinement 'SHELXTL (Sheldrick, 2008)'
_computing_structure_solution 'SHELXTL (Sheldrick, 2008)'
_diffrn_ambient_temperature 298(2)
_diffrn_measured_fraction_theta_full 0.998
_diffrn_measured_fraction_theta_max 0.824
_diffrn_measurement_device_type 'Bruker SMART APEXII CCD area-detector'
_diffrn_measurement_method '\f and \w scans'
_diffrn_radiation_monochromator graphite
_diffrn_radiation_source 'fine-focus sealed tube'
_diffrn_radiation_type MoK\a
_diffrn_radiation_wavelength 0.71073
_diffrn_reflns_av_R_equivalents 0.0493
_diffrn_reflns_av_sigmaI/netI 0.0732
_diffrn_reflns_limit_h_max 8
_diffrn_reflns_limit_h_min -5
_diffrn_reflns_limit_k_max 15
_diffrn_reflns_limit_k_min -20
_diffrn_reflns_limit_l_max 26
_diffrn_reflns_limit_l_min -31
_diffrn_reflns_number 8444
_diffrn_reflns_theta_full 25.00
_diffrn_reflns_theta_max 28.18
_diffrn_reflns_theta_min 1.53
_diffrn_standards_number 0
_exptl_absorpt_coefficient_mu 0.085
_exptl_absorpt_correction_T_max 0.9543
_exptl_absorpt_correction_T_min 0.9457
_exptl_absorpt_correction_type multi-scan
_exptl_absorpt_process_details '(<i>SADABS</i>; Bruker, 2005)'
_exptl_crystal_colour colourless
_exptl_crystal_density_diffrn 1.268
_exptl_crystal_density_method 'not measured'
_exptl_crystal_description Needle
_exptl_crystal_F_000 1024
_exptl_crystal_size_max 0.40
_exptl_crystal_size_mid 0.10
_exptl_crystal_size_min 0.10
_refine_diff_density_max 0.157
_refine_diff_density_min -0.197
_refine_ls_extinction_method none
_refine_ls_goodness_of_fit_ref 0.980
_refine_ls_hydrogen_treatment constr
_refine_ls_matrix_type full
_refine_ls_number_parameters 322
_refine_ls_number_reflns 2889
_refine_ls_number_restraints 0
_refine_ls_restrained_S_all 0.980
_refine_ls_R_factor_all 0.1059
_refine_ls_R_factor_gt 0.0486
_refine_ls_shift/su_max 0.001
_refine_ls_shift/su_mean 0.000
_refine_ls_structure_factor_coef Fsqd
_refine_ls_weighting_details 'calc w=1/[\s^2^(Fo^2^)+(0.0463P)^2^] where P=(Fo^2^+2Fc^2^)/3'
_refine_ls_weighting_scheme calc
_refine_ls_wR_factor_gt 0.0842
_refine_ls_wR_factor_ref 0.1022
_reflns_number_gt 1746
_reflns_number_total 2889
_reflns_threshold_expression I>2\s(I)
_cod_data_source_file ci5149.cif
_cod_data_source_block I
_cod_depositor_comments
;
The following automatic conversions were performed:

'_chemical_melting_point' value 'not measured' was changed to '?' -
the value is undefined or not given.

Automatic conversion script
Id: cif_fix_values 1569 2011-02-09 13:29:24Z adriana 
;
_cod_database_code 2227311
_cod_database_fobs_code 2227311

loop_
_symmetry_equiv_pos_as_xyz
'x, y, z'
'-x+1/2, -y, z+1/2'
'-x, y+1/2, -z+1/2'
'x+1/2, -y+1/2, -z'

loop_
_atom_site_type_symbol
_atom_site_label
_atom_site_fract_x
_atom_site_fract_y
_atom_site_fract_z
_atom_site_U_iso_or_equiv
_atom_site_adp_type
_atom_site_calc_flag
_atom_site_refinement_flags
_atom_site_occupancy
_atom_site_disorder_assembly
_atom_site_disorder_group
N N1 0.0595(4) 0.84401(16) 0.16792(11) 0.0366(7) Uani d . 1 . .
H H1 -0.0514 0.8699 0.1769 0.044 Uiso calc R 1 . .
N N2 0.6009(5) 0.47354(18) 0.15605(13) 0.0452(8) Uani d . 1 . .
N N3 0.3520(4) 0.54738(18) 0.23432(11) 0.0353(7) Uani d . 1 . .
O O1 -0.0133(4) 0.71770(14) 0.20826(10) 0.0510(7) Uani d . 1 . .
O O2 0.4573(4) 1.06380(14) 0.07563(9) 0.0421(7) Uani d . 1 . .
O O3 0.0828(4) 1.01425(14) 0.13216(10) 0.0468(7) Uani d . 1 . .
O O4 0.2499(4) 0.41513(15) 0.25453(10) 0.0543(7) Uani d . 1 . .
C C2 0.0988(6) 0.7623(2) 0.17997(14) 0.0364(9) Uani d . 1 . .
C C3 0.3025(5) 0.73668(19) 0.15236(13) 0.0293(8) Uani d . 1 . .
C C4 0.5582(5) 0.8436(2) 0.10529(14) 0.0387(9) Uani d . 1 . .
H H4 0.6645 0.8054 0.1007 0.046 Uiso calc R 1 . .
C C5 0.5796(5) 0.9252(2) 0.08689(14) 0.0396(9) Uani d . 1 . .
H H5 0.7014 0.9414 0.0697 0.047 Uiso calc R 1 . .
C C6 0.4235(5) 0.9831(2) 0.09359(13) 0.0336(8) Uani d . 1 . .
C C7 0.2432(6) 0.9606(2) 0.12015(14) 0.0327(8) Uani d . 1 . .
C C8 0.2239(5) 0.8798(2) 0.13901(14) 0.0314(8) Uani d . 1 . .
C C9 0.3764(5) 0.8200(2) 0.13052(13) 0.0321(8) Uani d . 1 . .
C C10 0.4413(6) 0.6932(2) 0.19609(14) 0.0393(9) Uani d . 1 . .
H H10A 0.5828 0.7110 0.1916 0.047 Uiso calc R 1 . .
H H10B 0.3968 0.7074 0.2335 0.047 Uiso calc R 1 . .
C C11 0.4239(5) 0.5991(2) 0.18678(12) 0.0308(8) Uani d . 1 . .
C C12 0.6319(5) 0.5608(2) 0.17134(15) 0.0434(10) Uani d . 1 . .
H H12A 0.6918 0.5910 0.1403 0.052 Uiso calc R 1 . .
H H12B 0.7252 0.5646 0.2028 0.052 Uiso calc R 1 . .
C C13 0.3851(5) 0.4474(2) 0.16074(14) 0.0353(9) Uani d . 1 . .
C C14 0.4053(6) 0.3551(2) 0.14645(17) 0.0553(11) Uani d . 1 . .
H H14 0.4357 0.3520 0.1065 0.066 Uiso calc R 1 . .
C C15 0.6035(8) 0.3309(3) 0.1771(2) 0.0952(18) Uani d . 1 . .
H H15A 0.5717 0.3047 0.2126 0.114 Uiso calc R 1 . .
H H15B 0.6839 0.2923 0.1549 0.114 Uiso calc R 1 . .
C C16 0.7211(7) 0.4117(3) 0.1863(2) 0.0831(16) Uani d . 1 . .
H H16A 0.7289 0.4254 0.2256 0.100 Uiso calc R 1 . .
H H16B 0.8593 0.4078 0.1713 0.100 Uiso calc R 1 . .
C C17 0.2264(8) 0.2967(2) 0.15698(19) 0.0720(14) Uani d . 1 . .
H H17A 0.1929 0.2970 0.1960 0.108 Uiso calc R 1 . .
H H17B 0.2634 0.2412 0.1458 0.108 Uiso calc R 1 . .
H H17C 0.1094 0.3149 0.1358 0.108 Uiso calc R 1 . .
C C18 0.3167(5) 0.4666(2) 0.22117(14) 0.0377(9) Uani d . 1 . .
C C19 0.2626(6) 0.50045(19) 0.11950(13) 0.0371(9) Uani d . 1 . .
H H19A 0.1244 0.4786 0.1156 0.045 Uiso calc R 1 . .
H H19B 0.3282 0.4998 0.0832 0.045 Uiso calc R 1 . .
C C20 0.2558(5) 0.58959(18) 0.14247(12) 0.0282(8) Uani d . 1 . .
H H20 0.1259 0.5933 0.1630 0.034 Uiso calc R 1 . .
C C21 0.2623(5) 0.66842(19) 0.10578(13) 0.0311(8) Uani d . 1 . .
C C22 0.4342(6) 0.6665(2) 0.06154(14) 0.0441(10) Uani d . 1 . .
H H22A 0.5655 0.6642 0.0798 0.066 Uiso calc R 1 . .
H H22B 0.4266 0.7159 0.0390 0.066 Uiso calc R 1 . .
H H22C 0.4175 0.6182 0.0383 0.066 Uiso calc R 1 . .
C C23 0.0595(6) 0.6830(2) 0.07491(15) 0.0463(10) Uani d . 1 . .
H H23A 0.0437 0.6417 0.0462 0.069 Uiso calc R 1 . .
H H23B 0.0603 0.7375 0.0584 0.069 Uiso calc R 1 . .
H H23C -0.0527 0.6788 0.1008 0.069 Uiso calc R 1 . .
C C24 0.0153(6) 1.0726(2) 0.09430(16) 0.0498(10) Uani d . 1 . .
H H24 -0.1173 1.0923 0.1003 0.060 Uiso calc R 1 . .
C C25 0.1105(6) 1.1046(2) 0.05100(17) 0.0523(11) Uani d . 1 . .
H H25 0.0318 1.1411 0.0298 0.063 Uiso calc R 1 . .
C C26 0.3240(6) 1.0919(2) 0.03039(14) 0.0456(10) Uani d . 1 . .
C C27 0.4195(8) 1.1744(2) 0.0128(2) 0.0788(15) Uani d . 1 . .
H H27A 0.4292 1.2107 0.0446 0.118 Uiso calc R 1 . .
H H27B 0.3351 1.2001 -0.0152 0.118 Uiso calc R 1 . .
H H27C 0.5543 1.1646 -0.0021 0.118 Uiso calc R 1 . .
C C28 0.3285(7) 1.0286(3) -0.01689(16) 0.0696(14) Uani d . 1 . .
H H28A 0.4682 1.0189 -0.0280 0.104 Uiso calc R 1 . .
H H28B 0.2518 1.0497 -0.0480 0.104 Uiso calc R 1 . .
H H28C 0.2685 0.9771 -0.0044 0.104 Uiso calc R 1 . .
C C29 0.3185(8) 0.5797(3) 0.28994(15) 0.0709(14) Uani d . 1 . .
H H29A 0.2896 0.5344 0.3149 0.106 Uiso calc R 1 . .
H H29B 0.2042 0.6175 0.2895 0.106 Uiso calc R 1 . .
H H29C 0.4394 0.6086 0.3023 0.106 Uiso calc R 1 . .

loop_
_atom_site_aniso_label
_atom_site_aniso_U_11
_atom_site_aniso_U_22
_atom_site_aniso_U_33
_atom_site_aniso_U_12
_atom_site_aniso_U_13
_atom_site_aniso_U_23
N1 0.0304(16) 0.0298(18) 0.0497(17) 0.0040(13) 0.0168(14) 0.0009(14)
N2 0.0426(19) 0.0366(19) 0.056(2) 0.0087(16) 0.0165(16) 0.0203(16)
N3 0.0423(18) 0.0410(19) 0.0227(14) -0.0021(14) 0.0018(13) 0.0055(13)
O1 0.0489(17) 0.0379(16) 0.0663(17) -0.0022(12) 0.0272(14) 0.0053(13)
O2 0.0468(16) 0.0336(15) 0.0457(15) -0.0107(12) -0.0008(13) 0.0057(12)
O3 0.0510(16) 0.0383(15) 0.0513(15) 0.0103(13) 0.0191(13) 0.0106(13)
O4 0.0655(18) 0.0513(16) 0.0460(16) -0.0100(15) 0.0173(14) 0.0181(14)
C2 0.037(2) 0.032(2) 0.040(2) -0.0045(18) 0.0061(18) -0.0024(17)
C3 0.0302(19) 0.0281(19) 0.0296(18) -0.0024(15) 0.0045(16) 0.0010(15)
C4 0.027(2) 0.037(2) 0.052(2) -0.0009(16) 0.0052(18) -0.0025(18)
C5 0.027(2) 0.042(2) 0.050(2) -0.0092(19) 0.0052(18) -0.0007(18)
C6 0.037(2) 0.029(2) 0.0343(19) -0.0059(18) 0.0019(18) 0.0009(16)
C7 0.036(2) 0.025(2) 0.0365(19) 0.0032(17) 0.0030(17) -0.0035(15)
C8 0.0300(19) 0.031(2) 0.0329(19) -0.0055(16) 0.0043(16) -0.0063(16)
C9 0.032(2) 0.032(2) 0.0316(18) -0.0039(17) 0.0001(17) -0.0014(16)
C10 0.035(2) 0.043(2) 0.040(2) -0.0051(17) -0.0061(17) -0.0005(17)
C11 0.0298(19) 0.035(2) 0.0275(17) -0.0047(16) -0.0012(16) 0.0076(15)
C12 0.029(2) 0.051(3) 0.050(2) 0.0013(17) -0.0004(18) 0.0189(19)
C13 0.039(2) 0.029(2) 0.038(2) 0.0025(16) 0.0131(18) 0.0098(17)
C14 0.069(3) 0.034(2) 0.063(3) 0.010(2) 0.024(2) 0.011(2)
C15 0.083(4) 0.055(3) 0.148(5) 0.026(3) 0.021(4) 0.048(3)
C16 0.056(3) 0.065(3) 0.129(4) 0.022(3) 0.012(3) 0.046(3)
C17 0.093(4) 0.040(2) 0.083(3) -0.002(2) 0.023(3) 0.002(2)
C18 0.032(2) 0.042(2) 0.040(2) 0.0033(17) 0.0061(17) 0.0121(19)
C19 0.052(2) 0.031(2) 0.0282(18) 0.0012(18) 0.0014(18) 0.0000(16)
C20 0.0256(17) 0.0321(19) 0.0269(18) -0.0008(15) 0.0028(15) 0.0017(15)
C21 0.0311(19) 0.035(2) 0.0272(18) -0.0002(16) -0.0017(16) 0.0050(15)
C22 0.055(3) 0.041(2) 0.036(2) 0.005(2) 0.0101(19) 0.0052(17)
C23 0.046(2) 0.043(2) 0.050(2) 0.000(2) -0.0187(19) 0.0070(18)
C24 0.047(2) 0.038(2) 0.065(3) 0.0089(19) 0.015(2) 0.007(2)
C25 0.053(3) 0.049(3) 0.055(2) 0.008(2) 0.005(2) 0.013(2)
C26 0.051(2) 0.045(2) 0.040(2) 0.0019(19) 0.010(2) 0.0102(19)
C27 0.084(4) 0.052(3) 0.100(4) -0.003(3) 0.019(3) 0.037(3)
C28 0.081(4) 0.087(3) 0.041(2) 0.016(3) 0.003(2) -0.003(2)
C29 0.120(4) 0.064(3) 0.029(2) -0.019(3) 0.012(2) 0.004(2)

loop_
_atom_type_symbol
_atom_type_description
_atom_type_scat_dispersion_real
_atom_type_scat_dispersion_imag
_atom_type_scat_source
C C 0.0033 0.0016 'International Tables Vol C Tables 4.2.6.8 and 6.1.1.4'
H H 0.0000 0.0000 'International Tables Vol C Tables 4.2.6.8 and 6.1.1.4'
O O 0.0106 0.0060 'International Tables Vol C Tables 4.2.6.8 and 6.1.1.4'
N N 0.0061 0.0033 'International Tables Vol C Tables 4.2.6.8 and 6.1.1.4'

loop_
_geom_angle_atom_site_label_1
_geom_angle_atom_site_label_2
_geom_angle_atom_site_label_3
_geom_angle_site_symmetry_1
_geom_angle_site_symmetry_3
_geom_angle
_geom_angle_publ_flag
C2 N1 C8 . . 110.8(3) ?
C2 N1 H1 . . 124.6 ?
C8 N1 H1 . . 124.6 ?
C16 N2 C12 . . 117.0(3) ?
C16 N2 C13 . . 106.3(3) ?
C12 N2 C13 . . 112.7(3) ?
C18 N3 C29 . . 122.1(3) ?
C18 N3 C11 . . 114.2(3) ?
C29 N3 C11 . . 123.7(3) ?
C6 O2 C26 . . 115.2(3) ?
C24 O3 C7 . . 121.8(3) ?
O1 C2 N1 . . 124.4(3) ?
O1 C2 C3 . . 126.5(3) ?
N1 C2 C3 . . 109.1(3) ?
C9 C3 C2 . . 100.8(3) ?
C9 C3 C10 . . 116.5(3) ?
C2 C3 C10 . . 109.4(3) ?
C9 C3 C21 . . 114.7(2) ?
C2 C3 C21 . . 110.2(3) ?
C10 C3 C21 . . 105.2(2) ?
C9 C4 C5 . . 118.9(3) ?
C9 C4 H4 . . 120.6 ?
C5 C4 H4 . . 120.6 ?
C6 C5 C4 . . 121.4(3) ?
C6 C5 H5 . . 119.3 ?
C4 C5 H5 . . 119.3 ?
O2 C6 C7 . . 121.5(3) ?
O2 C6 C5 . . 118.3(3) ?
C7 C6 C5 . . 120.1(3) ?
C8 C7 C6 . . 118.3(3) ?
C8 C7 O3 . . 116.6(3) ?
C6 C7 O3 . . 125.1(3) ?
C7 C8 C9 . . 122.3(3) ?
C7 C8 N1 . . 128.2(3) ?
C9 C8 N1 . . 109.5(3) ?
C4 C9 C8 . . 119.0(3) ?
C4 C9 C3 . . 131.7(3) ?
C8 C9 C3 . . 109.3(3) ?
C11 C10 C3 . . 107.6(3) ?
C11 C10 H10A . . 110.2 ?
C3 C10 H10A . . 110.2 ?
C11 C10 H10B . . 110.2 ?
C3 C10 H10B . . 110.2 ?
H10A C10 H10B . . 108.5 ?
N3 C11 C10 . . 117.5(3) ?
N3 C11 C12 . . 103.8(3) ?
C10 C11 C12 . . 111.5(3) ?
N3 C11 C20 . . 104.5(2) ?
C10 C11 C20 . . 104.6(3) ?
C12 C11 C20 . . 115.0(3) ?
N2 C12 C11 . . 108.9(3) ?
N2 C12 H12A . . 109.9 ?
C11 C12 H12A . . 109.9 ?
N2 C12 H12B . . 109.9 ?
C11 C12 H12B . . 109.9 ?
H12A C12 H12B . . 108.3 ?
N2 C13 C14 . . 100.2(3) ?
N2 C13 C19 . . 106.9(3) ?
C14 C13 C19 . . 116.1(3) ?
N2 C13 C18 . . 106.9(3) ?
C14 C13 C18 . . 115.3(3) ?
C19 C13 C18 . . 110.2(3) ?
C17 C14 C13 . . 119.7(3) ?
C17 C14 C15 . . 114.2(3) ?
C13 C14 C15 . . 102.1(4) ?
C17 C14 H14 . . 106.7 ?
C13 C14 H14 . . 106.7 ?
C15 C14 H14 . . 106.7 ?
C16 C15 C14 . . 106.0(3) ?
C16 C15 H15A . . 110.5 ?
C14 C15 H15A . . 110.5 ?
C16 C15 H15B . . 110.5 ?
C14 C15 H15B . . 110.5 ?
H15A C15 H15B . . 108.7 ?
N2 C16 C15 . . 103.8(4) ?
N2 C16 H16A . . 111.0 ?
C15 C16 H16A . . 111.0 ?
N2 C16 H16B . . 111.0 ?
C15 C16 H16B . . 111.0 ?
H16A C16 H16B . . 109.0 ?
C14 C17 H17A . . 109.5 ?
C14 C17 H17B . . 109.5 ?
H17A C17 H17B . . 109.5 ?
C14 C17 H17C . . 109.5 ?
H17A C17 H17C . . 109.5 ?
H17B C17 H17C . . 109.5 ?
O4 C18 N3 . . 123.5(3) ?
O4 C18 C13 . . 125.3(3) ?
N3 C18 C13 . . 111.1(3) ?
C13 C19 C20 . . 107.6(3) ?
C13 C19 H19A . . 110.2 ?
C20 C19 H19A . . 110.2 ?
C13 C19 H19B . . 110.2 ?
C20 C19 H19B . . 110.2 ?
H19A C19 H19B . . 108.5 ?
C19 C20 C11 . . 108.8(3) ?
C19 C20 C21 . . 124.0(3) ?
C11 C20 C21 . . 107.1(2) ?
C19 C20 H20 . . 105.2 ?
C11 C20 H20 . . 105.2 ?
C21 C20 H20 . . 105.2 ?
C23 C21 C20 . . 112.2(3) ?
C23 C21 C22 . . 107.2(3) ?
C20 C21 C22 . . 113.4(3) ?
C23 C21 C3 . . 112.2(3) ?
C20 C21 C3 . . 99.7(2) ?
C22 C21 C3 . . 112.3(3) ?
C21 C22 H22A . . 109.5 ?
C21 C22 H22B . . 109.5 ?
H22A C22 H22B . . 109.5 ?
C21 C22 H22C . . 109.5 ?
H22A C22 H22C . . 109.5 ?
H22B C22 H22C . . 109.5 ?
C21 C23 H23A . . 109.5 ?
C21 C23 H23B . . 109.5 ?
H23A C23 H23B . . 109.5 ?
C21 C23 H23C . . 109.5 ?
H23A C23 H23C . . 109.5 ?
H23B C23 H23C . . 109.5 ?
C25 C24 O3 . . 129.5(4) ?
C25 C24 H24 . . 115.2 ?
O3 C24 H24 . . 115.2 ?
C24 C25 C26 . . 130.5(4) ?
C24 C25 H25 . . 114.8 ?
C26 C25 H25 . . 114.8 ?
O2 C26 C25 . . 110.5(3) ?
O2 C26 C28 . . 109.7(3) ?
C25 C26 C28 . . 110.9(3) ?
O2 C26 C27 . . 103.4(3) ?
C25 C26 C27 . . 110.7(3) ?
C28 C26 C27 . . 111.5(3) ?
C26 C27 H27A . . 109.5 ?
C26 C27 H27B . . 109.5 ?
H27A C27 H27B . . 109.5 ?
C26 C27 H27C . . 109.5 ?
H27A C27 H27C . . 109.5 ?
H27B C27 H27C . . 109.5 ?
C26 C28 H28A . . 109.5 ?
C26 C28 H28B . . 109.5 ?
H28A C28 H28B . . 109.5 ?
C26 C28 H28C . . 109.5 ?
H28A C28 H28C . . 109.5 ?
H28B C28 H28C . . 109.5 ?
N3 C29 H29A . . 109.5 ?
N3 C29 H29B . . 109.5 ?
H29A C29 H29B . . 109.5 ?
N3 C29 H29C . . 109.5 ?
H29A C29 H29C . . 109.5 ?
H29B C29 H29C . . 109.5 ?

loop_
_geom_bond_atom_site_label_1
_geom_bond_atom_site_label_2
_geom_bond_site_symmetry_2
_geom_bond_distance
_geom_bond_publ_flag
N1 C2 . 1.366(4) ?
N1 C8 . 1.398(4) ?
N1 H1 . 0.86 ?
N2 C16 . 1.456(5) ?
N2 C12 . 1.460(4) ?
N2 C13 . 1.470(5) ?
N3 C18 . 1.353(4) ?
N3 C29 . 1.447(4) ?
N3 C11 . 1.485(4) ?
O1 C2 . 1.226(4) ?
O2 C6 . 1.382(4) ?
O2 C26 . 1.460(4) ?
O3 C24 . 1.376(4) ?
O3 C7 . 1.383(4) ?
O4 C18 . 1.228(4) ?
C2 C3 . 1.537(5) ?
C3 C9 . 1.513(4) ?
C3 C10 . 1.550(4) ?
C3 C21 . 1.585(4) ?
C4 C9 . 1.382(5) ?
C4 C5 . 1.388(4) ?
C4 H4 . 0.93 ?
C5 C6 . 1.385(5) ?
C5 H5 . 0.93 ?
C6 C7 . 1.382(5) ?
C7 C8 . 1.378(4) ?
C8 C9 . 1.395(5) ?
C10 C11 . 1.529(5) ?
C10 H10A . 0.97 ?
C10 H10B . 0.97 ?
C11 C12 . 1.532(5) ?
C11 C20 . 1.533(4) ?
C12 H12A . 0.97 ?
C12 H12B . 0.97 ?
C13 C14 . 1.525(5) ?
C13 C19 . 1.528(5) ?
C13 C18 . 1.546(5) ?
C14 C17 . 1.516(6) ?
C14 C15 . 1.534(6) ?
C14 H14 . 0.98 ?
C15 C16 . 1.521(7) ?
C15 H15A . 0.97 ?
C15 H15B . 0.97 ?
C16 H16A . 0.97 ?
C16 H16B . 0.97 ?
C17 H17A . 0.96 ?
C17 H17B . 0.96 ?
C17 H17C . 0.96 ?
C19 C20 . 1.532(4) ?
C19 H19A . 0.97 ?
C19 H19B . 0.97 ?
C20 C21 . 1.541(4) ?
C20 H20 . 0.98 ?
C21 C23 . 1.531(5) ?
C21 C22 . 1.541(5) ?
C22 H22A . 0.96 ?
C22 H22B . 0.96 ?
C22 H22C . 0.96 ?
C23 H23A . 0.96 ?
C23 H23B . 0.96 ?
C23 H23C . 0.96 ?
C24 C25 . 1.313(5) ?
C24 H24 . 0.93 ?
C25 C26 . 1.489(5) ?
C25 H25 . 0.93 ?
C26 C28 . 1.522(5) ?
C26 C27 . 1.522(5) ?
C27 H27A . 0.96 ?
C27 H27B . 0.96 ?
C27 H27C . 0.96 ?
C28 H28A . 0.96 ?
C28 H28B . 0.96 ?
C28 H28C . 0.96 ?
C29 H29A . 0.96 ?
C29 H29B . 0.96 ?
C29 H29C . 0.96 ?

loop_
_geom_hbond_atom_site_label_D
_geom_hbond_atom_site_label_H
_geom_hbond_atom_site_label_A
_geom_hbond_site_symmetry_A
_geom_hbond_distance_DH
_geom_hbond_distance_HA
_geom_hbond_distance_DA
_geom_hbond_angle_DHA
_geom_hbond_publ_flag
N1 H1 O4 3 0.86 2.21 2.968(4) 147 y
C17 H17A O4 . 0.96 2.39 3.016(5) 123 y
C20 H20 O1 . 0.98 2.44 3.126(4) 126 y

loop_
_geom_torsion_atom_site_label_1
_geom_torsion_atom_site_label_2
_geom_torsion_atom_site_label_3
_geom_torsion_atom_site_label_4
_geom_torsion_site_symmetry_1
_geom_torsion_site_symmetry_2
_geom_torsion_site_symmetry_3
_geom_torsion_site_symmetry_4
_geom_torsion
_geom_torsion_publ_flag
C8 N1 C2 O1 . . . . 174.9(3) ?
C8 N1 C2 C3 . . . . -5.3(4) ?
O1 C2 C3 C9 . . . . -173.3(3) ?
N1 C2 C3 C9 . . . . 7.0(3) ?
O1 C2 C3 C10 . . . . -50.0(4) ?
N1 C2 C3 C10 . . . . 130.2(3) ?
O1 C2 C3 C21 . . . . 65.1(4) ?
N1 C2 C3 C21 . . . . -114.6(3) ?
C9 C4 C5 C6 . . . . 0.3(5) ?
C26 O2 C6 C7 . . . . -66.8(4) ?
C26 O2 C6 C5 . . . . 116.4(3) ?
C4 C5 C6 O2 . . . . 178.3(3) ?
C4 C5 C6 C7 . . . . 1.4(5) ?
O2 C6 C7 C8 . . . . -177.3(3) ?
C5 C6 C7 C8 . . . . -0.5(5) ?
O2 C6 C7 O3 . . . . -0.9(5) ?
C5 C6 C7 O3 . . . . 175.9(3) ?
C24 O3 C7 C8 . . . . -141.1(3) ?
C24 O3 C7 C6 . . . . 42.5(5) ?
C6 C7 C8 C9 . . . . -2.2(5) ?
O3 C7 C8 C9 . . . . -178.8(3) ?
C6 C7 C8 N1 . . . . 178.3(3) ?
O3 C7 C8 N1 . . . . 1.6(5) ?
C2 N1 C8 C7 . . . . -179.3(3) ?
C2 N1 C8 C9 . . . . 1.1(4) ?
C5 C4 C9 C8 . . . . -2.9(5) ?
C5 C4 C9 C3 . . . . 176.9(3) ?
C7 C8 C9 C4 . . . . 3.9(5) ?
N1 C8 C9 C4 . . . . -176.5(3) ?
C7 C8 C9 C3 . . . . -175.9(3) ?
N1 C8 C9 C3 . . . . 3.7(4) ?
C2 C3 C9 C4 . . . . 173.8(3) ?
C10 C3 C9 C4 . . . . 55.7(5) ?
C21 C3 C9 C4 . . . . -67.8(5) ?
C2 C3 C9 C8 . . . . -6.3(3) ?
C10 C3 C9 C8 . . . . -124.5(3) ?
C21 C3 C9 C8 . . . . 112.1(3) ?
C9 C3 C10 C11 . . . . -146.2(3) ?
C2 C3 C10 C11 . . . . 100.4(3) ?
C21 C3 C10 C11 . . . . -18.0(3) ?
C18 N3 C11 C10 . . . . 172.4(3) ?
C29 N3 C11 C10 . . . . -6.6(5) ?
C18 N3 C11 C12 . . . . -64.0(3) ?
C29 N3 C11 C12 . . . . 117.0(4) ?
C18 N3 C11 C20 . . . . 57.0(3) ?
C29 N3 C11 C20 . . . . -122.0(4) ?
C3 C10 C11 N3 . . . . -121.9(3) ?
C3 C10 C11 C12 . . . . 118.4(3) ?
C3 C10 C11 C20 . . . . -6.5(3) ?
C16 N2 C12 C11 . . . . -124.8(3) ?
C13 N2 C12 C11 . . . . -1.1(4) ?
N3 C11 C12 N2 . . . . 59.7(3) ?
C10 C11 C12 N2 . . . . -172.8(3) ?
C20 C11 C12 N2 . . . . -53.9(4) ?
C16 N2 C13 C14 . . . . -46.9(4) ?
C12 N2 C13 C14 . . . . -176.3(3) ?
C16 N2 C13 C19 . . . . -168.3(3) ?
C12 N2 C13 C19 . . . . 62.3(4) ?
C16 N2 C13 C18 . . . . 73.7(4) ?
C12 N2 C13 C18 . . . . -55.7(3) ?
N2 C13 C14 C17 . . . . 167.8(4) ?
C19 C13 C14 C17 . . . . -77.6(5) ?
C18 C13 C14 C17 . . . . 53.5(5) ?
N2 C13 C14 C15 . . . . 40.5(4) ?
C19 C13 C14 C15 . . . . 155.1(3) ?
C18 C13 C14 C15 . . . . -73.7(4) ?
C17 C14 C15 C16 . . . . -152.3(4) ?
C13 C14 C15 C16 . . . . -21.5(5) ?
C12 N2 C16 C15 . . . . 160.1(3) ?
C13 N2 C16 C15 . . . . 33.2(4) ?
C14 C15 C16 N2 . . . . -6.0(5) ?
C29 N3 C18 O4 . . . . 1.6(5) ?
C11 N3 C18 O4 . . . . -177.4(3) ?
C29 N3 C18 C13 . . . . -174.5(3) ?
C11 N3 C18 C13 . . . . 6.5(4) ?
N2 C13 C18 O4 . . . . -121.8(4) ?
C14 C13 C18 O4 . . . . -11.4(5) ?
C19 C13 C18 O4 . . . . 122.4(4) ?
N2 C13 C18 N3 . . . . 54.3(3) ?
C14 C13 C18 N3 . . . . 164.6(3) ?
C19 C13 C18 N3 . . . . -61.5(4) ?
N2 C13 C19 C20 . . . . -70.9(3) ?
C14 C13 C19 C20 . . . . 178.3(3) ?
C18 C13 C19 C20 . . . . 44.8(4) ?
C13 C19 C20 C11 . . . . 17.3(4) ?
C13 C19 C20 C21 . . . . 144.4(3) ?
N3 C11 C20 C19 . . . . -69.8(3) ?
C10 C11 C20 C19 . . . . 166.1(3) ?
C12 C11 C20 C19 . . . . 43.4(4) ?
N3 C11 C20 C21 . . . . 154.0(3) ?
C10 C11 C20 C21 . . . . 29.8(3) ?
C12 C11 C20 C21 . . . . -92.8(3) ?
C19 C20 C21 C23 . . . . 73.5(4) ?
C11 C20 C21 C23 . . . . -158.6(3) ?
C19 C20 C21 C22 . . . . -48.1(4) ?
C11 C20 C21 C22 . . . . 79.8(3) ?
C19 C20 C21 C3 . . . . -167.6(3) ?
C11 C20 C21 C3 . . . . -39.7(3) ?
C9 C3 C21 C23 . . . . -77.2(4) ?
C2 C3 C21 C23 . . . . 35.6(4) ?
C10 C3 C21 C23 . . . . 153.4(3) ?
C9 C3 C21 C20 . . . . 163.9(3) ?
C2 C3 C21 C20 . . . . -83.2(3) ?
C10 C3 C21 C20 . . . . 34.5(3) ?
C9 C3 C21 C22 . . . . 43.6(4) ?
C2 C3 C21 C22 . . . . 156.5(3) ?
C10 C3 C21 C22 . . . . -85.8(3) ?
C7 O3 C24 C25 . . . . -20.7(6) ?
O3 C24 C25 C26 . . . . -3.5(7) ?
C6 O2 C26 C25 . . . . 71.2(4) ?
C6 O2 C26 C28 . . . . -51.3(4) ?
C6 O2 C26 C27 . . . . -170.3(3) ?
C24 C25 C26 O2 . . . . -23.2(6) ?
C24 C25 C26 C28 . . . . 98.6(5) ?
C24 C25 C26 C27 . . . . -137.2(5) ?

loop_
_cod_related_entry_id
_cod_related_entry_database
_cod_related_entry_code
1 ChemSpider 24745716
